data_2106017
loop_
_publ_author_name
'Gerhardt, Valeska'
'Egert, Ernst'

_publ_section_title
;
 Cocrystals of 6-chlorouracil and 6-chloro-3-methyluracil: exploring their
 hydrogen-bond-based synthon motifs with several triazine and pyrimidine
 derivatives
;
_journal_issue 2
_journal_name_full 'Acta Crystallographica Section B'
_journal_page_first 209
_journal_page_last 220
_journal_paper_doi 10.1107/S2052520615003790
_journal_volume 71
_journal_year 2015
_chemical_formula_moiety 'C4 H3 Cl N2 O2, C3 H4 Cl N5, C3 H7 N O'
_chemical_formula_sum 'C10 H14 Cl2 N8 O3'
_chemical_formula_weight 365.19
_space_group_IT_number 2
_symmetry_cell_setting triclinic
_symmetry_space_group_name_Hall '-P 1'
_symmetry_space_group_name_H-M 'P -1'
_atom_sites_solution_hydrogens geom
_atom_sites_solution_primary direct
_atom_sites_solution_secondary difmap
_audit_creation_method SHELXL-97
_cell_angle_alpha 109.385(4)
_cell_angle_beta 96.199(5)
_cell_angle_gamma 111.598(4)
_cell_formula_units_Z 4
_cell_length_a 11.9691(7)
_cell_length_b 12.3455(7)
_cell_length_c 12.4618(7)
_cell_measurement_reflns_used 49386
_cell_measurement_temperature 173(2)
_cell_measurement_theta_max 26.22
_cell_measurement_theta_min 3.32
_cell_volume 1558.47(18)
_computing_cell_refinement 'X-Area (Stoe & Cie, 2001)'
_computing_data_collection 'X-Area (Stoe & Cie, 2001)'
_computing_data_reduction 'X-Area (Stoe & Cie, 2001)'
_computing_molecular_graphics
;
Mercury (Version 3.1, Macrae et al., 2008) and XP (Sheldrick,
 2008)
;
_computing_publication_material 'publCIF (Westrip, 2010)'
_computing_structure_refinement 'SHELXL97 (Sheldrick, 2008) '
_computing_structure_solution 'SHELXS97 (Sheldrick, 2008) '
_diffrn_ambient_temperature 173(2)
_diffrn_measured_fraction_theta_full 0.998
_diffrn_measured_fraction_theta_max 0.994
_diffrn_measurement_device_type 'STOE IPDS II two-circle diffractometer'
_diffrn_measurement_method \w
_diffrn_radiation_monochromator 'Genix 3D multilayer optics'
_diffrn_radiation_source 'Genix 3D I\mS microfocus X-ray source'
_diffrn_radiation_type MoK\a
_diffrn_radiation_wavelength 0.71073
_diffrn_reflns_av_R_equivalents 0.1133
_diffrn_reflns_av_sigmaI/netI 0.0477
_diffrn_reflns_limit_h_max 14
_diffrn_reflns_limit_h_min -14
_diffrn_reflns_limit_k_max 15
_diffrn_reflns_limit_k_min -15
_diffrn_reflns_limit_l_max 15
_diffrn_reflns_limit_l_min -15
_diffrn_reflns_number 43838
_diffrn_reflns_theta_full 25.00
_diffrn_reflns_theta_max 25.86
_diffrn_reflns_theta_min 3.33
_diffrn_standards_number 0
_exptl_absorpt_coefficient_mu 0.445
_exptl_absorpt_correction_T_max 0.9485
_exptl_absorpt_correction_T_min 0.8674
_exptl_absorpt_correction_type multi-scan
_exptl_absorpt_process_details 'X-Area (Stoe & Cie, 2001)'
_exptl_crystal_colour colourless
_exptl_crystal_density_diffrn 1.556
_exptl_crystal_density_method 'not measured'
_exptl_crystal_description block
_exptl_crystal_F_000 752
_exptl_crystal_size_max 0.33
_exptl_crystal_size_mid 0.23
_exptl_crystal_size_min 0.12
_refine_diff_density_max 0.534
_refine_diff_density_min -0.552
_refine_ls_extinction_method none
_refine_ls_goodness_of_fit_ref 1.063
_refine_ls_hydrogen_treatment mixed
_refine_ls_matrix_type full
_refine_ls_number_parameters 455
_refine_ls_number_reflns 6006
_refine_ls_number_restraints 12
_refine_ls_restrained_S_all 1.062
_refine_ls_R_factor_all 0.0583
_refine_ls_R_factor_gt 0.0496
_refine_ls_shift/su_max 0.001
_refine_ls_shift/su_mean 0.000
_refine_ls_structure_factor_coef Fsqd
_refine_ls_weighting_details 'calc w=1/[\s^2^(Fo^2^)+(0.0884P)^2^+0.2231P] where P=(Fo^2^+2Fc^2^)/3'
_refine_ls_weighting_scheme calc
_refine_ls_wR_factor_gt 0.1332
_refine_ls_wR_factor_ref 0.1388
_reflns_number_gt 5104
_reflns_number_total 6006
_reflns_threshold_expression I>2\s(I)
_cod_data_source_file ao5001sup1.cif
_cod_data_source_block Vb
_cod_original_cell_volume 1558.46(15)
_cod_original_sg_symbol_H-M P-1
_cod_database_code 2106017
_cod_database_fobs_code 2106017

loop_
_symmetry_equiv_pos_as_xyz
'x, y, z'
'-x, -y, -z'

loop_
_atom_site_type_symbol
_atom_site_label
_atom_site_fract_x
_atom_site_fract_y
_atom_site_fract_z
_atom_site_U_iso_or_equiv
_atom_site_adp_type
_atom_site_calc_flag
_atom_site_refinement_flags
_atom_site_occupancy
_atom_site_symmetry_multiplicity
N N1A 1.10387(17) 0.71445(18) 0.01328(16) 0.0332(4) Uani d D 1 1
H H1A 1.0418(17) 0.731(2) -0.006(2) 0.040 Uiso d D 1 1
C C2A 1.0893(2) 0.6518(2) 0.08711(18) 0.0322(5) Uani d . 1 1
O O2A 0.99504(14) 0.62269(17) 0.12223(14) 0.0393(4) Uani d . 1 1
N N3A 1.18501(16) 0.62431(18) 0.11771(16) 0.0319(4) Uani d D 1 1
H H3A 1.178(2) 0.588(2) 0.167(2) 0.038 Uiso d D 1 1
C C4A 1.2915(2) 0.6491(2) 0.07770(19) 0.0337(5) Uani d . 1 1
O O4A 1.37070(15) 0.61858(18) 0.11124(15) 0.0434(4) Uani d . 1 1
C C5A 1.2991(2) 0.7135(2) -0.00107(19) 0.0340(5) Uani d . 1 1
H H5A 1.3689 0.7344 -0.0328 0.041 Uiso calc R 1 1
C C6A 1.2065(2) 0.7431(2) -0.02845(18) 0.0321(4) Uani d . 1 1
Cl Cl6A 1.20924(5) 0.82486(6) -0.11633(5) 0.03922(16) Uani d . 1 1
N N1B 1.03171(16) 0.39213(18) 0.37766(15) 0.0311(4) Uani d . 1 1
C C2B 1.12287(19) 0.3634(2) 0.40395(17) 0.0288(4) Uani d . 1 1
Cl Cl2B 1.09762(5) 0.27155(5) 0.48701(5) 0.03683(16) Uani d . 1 1
N N3B 1.23014(16) 0.39184(18) 0.37696(15) 0.0306(4) Uani d . 1 1
C C4B 1.24436(18) 0.4624(2) 0.31082(17) 0.0284(4) Uani d . 1 1
N N4B 1.35034(17) 0.4953(2) 0.27861(16) 0.0336(4) Uani d D 1 1
H H41B 1.405(2) 0.469(2) 0.300(2) 0.040 Uiso d D 1 1
H H42B 1.359(2) 0.540(2) 0.236(2) 0.040 Uiso d D 1 1
N N5B 1.16003(16) 0.50033(17) 0.27749(15) 0.0298(4) Uani d . 1 1
C C6B 1.05566(18) 0.4642(2) 0.31321(17) 0.0287(4) Uani d . 1 1
N N6B 0.96892(17) 0.4990(2) 0.28446(17) 0.0346(4) Uani d D 1 1
H H61B 0.9022(16) 0.469(2) 0.308(2) 0.042 Uiso d D 1 1
H H62B 0.977(2) 0.544(2) 0.243(2) 0.042 Uiso d D 1 1
N N1C 0.44441(18) 0.06150(19) 0.70656(17) 0.0367(4) Uani d D 1 1
H H1C 0.3725(18) 0.040(3) 0.724(2) 0.044 Uiso d D 1 1
C C2C 0.4598(2) 0.1297(2) 0.6364(2) 0.0366(5) Uani d . 1 1
O O2C 0.38156(15) 0.16306(19) 0.60756(16) 0.0466(4) Uani d . 1 1
N N3C 0.56785(17) 0.15543(19) 0.60167(16) 0.0351(4) Uani d D 1 1
H H3C 0.576(2) 0.198(2) 0.557(2) 0.042 Uiso d D 1 1
C C4C 0.6608(2) 0.1208(2) 0.62992(19) 0.0345(5) Uani d . 1 1
O O4C 0.75319(16) 0.14906(18) 0.59262(16) 0.0450(4) Uani d . 1 1
C C5C 0.6387(2) 0.0516(2) 0.7046(2) 0.0362(5) Uani d . 1 1
H H5C 0.6977 0.0241 0.7287 0.043 Uiso calc R 1 1
C C6C 0.5335(2) 0.0269(2) 0.73910(19) 0.0344(5) Uani d . 1 1
Cl Cl6C 0.50222(6) -0.05056(6) 0.83176(5) 0.04304(17) Uani d . 1 1
N N1D 0.52898(16) 0.39743(18) 0.34964(15) 0.0316(4) Uani d . 1 1
C C2D 0.63648(19) 0.4272(2) 0.32350(17) 0.0300(4) Uani d . 1 1
Cl Cl2D 0.66167(5) 0.52286(6) 0.24403(5) 0.04027(17) Uani d . 1 1
N N3D 0.72737(16) 0.39691(17) 0.34702(15) 0.0309(4) Uani d . 1 1
C C4D 0.70355(18) 0.3238(2) 0.41140(17) 0.0283(4) Uani d . 1 1
N N4D 0.78999(17) 0.28810(19) 0.43875(16) 0.0329(4) Uani d D 1 1
H H41D 0.8587(15) 0.318(2) 0.418(2) 0.039 Uiso d D 1 1
H H42D 0.780(2) 0.246(2) 0.4840(19) 0.039 Uiso d D 1 1
N N5D 0.59895(15) 0.28691(17) 0.44660(15) 0.0293(4) Uani d . 1 1
C C6D 0.51435(19) 0.3249(2) 0.41448(18) 0.0298(4) Uani d . 1 1
N N6D 0.40816(17) 0.2905(2) 0.44504(18) 0.0376(4) Uani d D 1 1
H H61D 0.357(2) 0.322(2) 0.429(2) 0.045 Uiso d D 1 1
H H62D 0.400(2) 0.252(2) 0.4942(19) 0.045 Uiso d D 1 1
C C1X 0.8254(2) 0.7195(2) -0.0061(2) 0.0375(5) Uani d . 1 1
H H1X 0.8305 0.6627 0.0283 0.045 Uiso calc R 1 1
O O1X 0.91428(14) 0.76902(17) -0.04360(15) 0.0429(4) Uani d . 1 1
N N2X 0.72423(18) 0.73971(19) -0.01031(17) 0.0384(4) Uani d . 1 1
C C3X 0.7081(3) 0.8212(3) -0.0654(2) 0.0500(6) Uani d . 1 1
H H3X1 0.7841 0.8613 -0.0873 0.075 Uiso calc R 1 1
H H3X2 0.6911 0.8872 -0.0099 0.075 Uiso calc R 1 1
H H3X3 0.6380 0.7703 -0.1361 0.075 Uiso calc R 1 1
C C4X 0.6234(2) 0.6752(3) 0.0321(3) 0.0519(6) Uani d . 1 1
H H4X1 0.6425 0.6165 0.0592 0.078 Uiso calc R 1 1
H H4X2 0.5464 0.6275 -0.0317 0.078 Uiso calc R 1 1
H H4X3 0.6127 0.7380 0.0978 0.078 Uiso calc R 1 1
C C1Y 0.1566(2) 0.0425(2) 0.7171(2) 0.0438(6) Uani d . 1 1
H H1Y 0.1892 0.0854 0.6689 0.053 Uiso calc R 1 1
O O1Y 0.22262(16) 0.00372(18) 0.76253(15) 0.0458(4) Uani d . 1 1
N N2Y 0.04442(19) 0.0293(2) 0.72996(18) 0.0418(5) Uani d . 1 1
C C3Y -0.0267(3) 0.0768(3) 0.6730(3) 0.0629(8) Uani d . 1 1
H H3Y1 0.0237 0.1238 0.6323 0.094 Uiso calc R 1 1
H H3Y2 -0.0499 0.1337 0.7323 0.094 Uiso calc R 1 1
H H3Y3 -0.1021 0.0053 0.6157 0.094 Uiso calc R 1 1
C C4Y -0.0136(3) -0.0392(3) 0.7995(2) 0.0498(6) Uani d . 1 1
H H4Y1 0.0360 -0.0811 0.8195 0.075 Uiso calc R 1 1
H H4Y2 -0.0979 -0.1034 0.7535 0.075 Uiso calc R 1 1
H H4Y3 -0.0176 0.0208 0.8720 0.075 Uiso calc R 1 1

loop_
_atom_site_aniso_label
_atom_site_aniso_U_11
_atom_site_aniso_U_22
_atom_site_aniso_U_33
_atom_site_aniso_U_12
_atom_site_aniso_U_13
_atom_site_aniso_U_23
N1A 0.0338(9) 0.0421(10) 0.0362(9) 0.0193(8) 0.0134(8) 0.0259(8)
C2A 0.0361(11) 0.0364(12) 0.0302(10) 0.0167(9) 0.0111(8) 0.0186(9)
O2A 0.0362(8) 0.0571(10) 0.0445(9) 0.0244(7) 0.0190(7) 0.0360(8)
N3A 0.0332(9) 0.0417(10) 0.0324(9) 0.0179(8) 0.0123(7) 0.0254(8)
C4A 0.0353(11) 0.0381(12) 0.0332(11) 0.0164(9) 0.0121(9) 0.0190(9)
O4A 0.0399(9) 0.0640(11) 0.0522(10) 0.0312(8) 0.0227(7) 0.0402(9)
C5A 0.0336(10) 0.0423(12) 0.0345(11) 0.0178(9) 0.0153(9) 0.0218(10)
C6A 0.0381(11) 0.0343(11) 0.0278(10) 0.0140(9) 0.0106(8) 0.0184(9)
Cl6A 0.0444(3) 0.0474(3) 0.0395(3) 0.0207(2) 0.0164(2) 0.0307(3)
N1B 0.0314(9) 0.0392(10) 0.0304(9) 0.0166(8) 0.0103(7) 0.0207(8)
C2B 0.0337(10) 0.0324(11) 0.0245(9) 0.0145(8) 0.0082(8) 0.0158(8)
Cl2B 0.0426(3) 0.0442(3) 0.0360(3) 0.0202(2) 0.0137(2) 0.0279(2)
N3B 0.0321(9) 0.0383(10) 0.0281(8) 0.0177(8) 0.0093(7) 0.0180(8)
C4B 0.0295(10) 0.0339(11) 0.0250(9) 0.0153(8) 0.0081(8) 0.0134(8)
N4B 0.0326(9) 0.0495(11) 0.0353(9) 0.0231(8) 0.0154(7) 0.0280(9)
N5B 0.0308(8) 0.0379(10) 0.0294(9) 0.0176(7) 0.0114(7) 0.0195(8)
C6B 0.0296(9) 0.0349(11) 0.0261(9) 0.0148(8) 0.0090(8) 0.0158(8)
N6B 0.0319(9) 0.0490(11) 0.0405(10) 0.0220(8) 0.0163(8) 0.0313(9)
N1C 0.0362(10) 0.0455(11) 0.0400(10) 0.0187(9) 0.0149(8) 0.0281(9)
C2C 0.0372(11) 0.0415(13) 0.0397(12) 0.0176(10) 0.0140(9) 0.0243(10)
O2C 0.0428(9) 0.0658(12) 0.0600(11) 0.0311(9) 0.0246(8) 0.0468(10)
N3C 0.0379(10) 0.0446(11) 0.0377(10) 0.0213(8) 0.0158(8) 0.0280(9)
C4C 0.0365(11) 0.0404(12) 0.0344(11) 0.0189(9) 0.0120(9) 0.0208(10)
O4C 0.0440(9) 0.0638(11) 0.0544(10) 0.0313(8) 0.0255(8) 0.0422(9)
C5C 0.0377(11) 0.0427(13) 0.0372(11) 0.0191(10) 0.0110(9) 0.0243(10)
C6C 0.0409(11) 0.0345(11) 0.0295(10) 0.0140(9) 0.0065(9) 0.0184(9)
Cl6C 0.0489(3) 0.0493(4) 0.0402(3) 0.0179(3) 0.0136(2) 0.0317(3)
N1D 0.0323(9) 0.0396(10) 0.0325(9) 0.0185(8) 0.0107(7) 0.0214(8)
C2D 0.0342(10) 0.0361(11) 0.0251(9) 0.0156(9) 0.0083(8) 0.0178(9)
Cl2D 0.0419(3) 0.0536(4) 0.0414(3) 0.0223(3) 0.0139(2) 0.0349(3)
N3D 0.0336(9) 0.0383(10) 0.0281(9) 0.0168(8) 0.0113(7) 0.0195(8)
C4D 0.0312(10) 0.0316(10) 0.0250(9) 0.0137(8) 0.0081(8) 0.0144(8)
N4D 0.0307(9) 0.0449(11) 0.0382(10) 0.0204(8) 0.0161(7) 0.0276(9)
N5D 0.0297(8) 0.0368(10) 0.0290(8) 0.0162(7) 0.0101(7) 0.0190(8)
C6D 0.0311(10) 0.0348(11) 0.0282(10) 0.0146(8) 0.0091(8) 0.0171(9)
N6D 0.0337(9) 0.0522(12) 0.0482(11) 0.0252(9) 0.0183(8) 0.0351(10)
C1X 0.0407(12) 0.0425(13) 0.0346(11) 0.0199(10) 0.0094(9) 0.0195(10)
O1X 0.0386(9) 0.0548(11) 0.0475(9) 0.0247(8) 0.0153(7) 0.0284(8)
N2X 0.0379(10) 0.0442(11) 0.0371(10) 0.0188(8) 0.0090(8) 0.0202(9)
C3X 0.0495(14) 0.0599(17) 0.0538(15) 0.0308(13) 0.0114(12) 0.0307(13)
C4X 0.0409(13) 0.0606(17) 0.0547(15) 0.0184(12) 0.0147(11) 0.0271(14)
C1Y 0.0470(13) 0.0489(14) 0.0438(13) 0.0206(11) 0.0170(10) 0.0267(11)
O1Y 0.0440(9) 0.0601(11) 0.0495(10) 0.0256(8) 0.0191(8) 0.0351(9)
N2Y 0.0455(11) 0.0456(11) 0.0432(11) 0.0219(9) 0.0148(9) 0.0249(9)
C3Y 0.0655(18) 0.075(2) 0.074(2) 0.0434(16) 0.0224(15) 0.0444(17)
C4Y 0.0507(14) 0.0561(16) 0.0471(14) 0.0202(12) 0.0227(12) 0.0263(13)

loop_
_atom_type_symbol
_atom_type_description
_atom_type_scat_dispersion_real
_atom_type_scat_dispersion_imag
_atom_type_scat_source
C C 0.0033 0.0016 'International Tables Vol C Tables 4.2.6.8 and 6.1.1.4'
H H 0.0000 0.0000 'International Tables Vol C Tables 4.2.6.8 and 6.1.1.4'
N N 0.0061 0.0033 'International Tables Vol C Tables 4.2.6.8 and 6.1.1.4'
O O 0.0106 0.0060 'International Tables Vol C Tables 4.2.6.8 and 6.1.1.4'
Cl Cl 0.1484 0.1585 'International Tables Vol C Tables 4.2.6.8 and 6.1.1.4'

loop_
_geom_angle_atom_site_label_1
_geom_angle_atom_site_label_2
_geom_angle_atom_site_label_3
_geom_angle
C6A N1A C2A 121.27(18)
C6A N1A H1A 123.6(18)
C2A N1A H1A 115.1(18)
O2A C2A N3A 122.84(19)
O2A C2A N1A 121.37(19)
N3A C2A N1A 115.79(18)
C2A N3A C4A 126.10(18)
C2A N3A H3A 116.2(17)
C4A N3A H3A 117.7(17)
O4A C4A N3A 119.82(19)
O4A C4A C5A 125.4(2)
N3A C4A C5A 114.73(18)
C6A C5A C4A 118.93(19)
C6A C5A H5A 120.5
C4A C5A H5A 120.5
C5A C6A N1A 123.13(19)
C5A C6A Cl6A 122.60(17)
N1A C6A Cl6A 114.24(16)
C2B N1B C6B 112.89(17)
N1B C2B N3B 130.28(19)
N1B C2B Cl2B 114.93(15)
N3B C2B Cl2B 114.79(15)
C2B N3B C4B 112.33(17)
N4B C4B N5B 118.77(18)
N4B C4B N3B 116.66(18)
N5B C4B N3B 124.57(18)
C4B N4B H41B 118.4(18)
C4B N4B H42B 116.7(17)
H41B N4B H42B 125(2)
C4B N5B C6B 115.66(17)
N6B C6B N5B 119.02(19)
N6B C6B N1B 116.73(18)
N5B C6B N1B 124.26(18)
C6B N6B H61B 113.4(18)
C6B N6B H62B 122.1(18)
H61B N6B H62B 124(3)
C6C N1C C2C 120.84(19)
C6C N1C H1C 124.4(18)
C2C N1C H1C 114.7(18)
O2C C2C N3C 123.0(2)
O2C C2C N1C 121.8(2)
N3C C2C N1C 115.21(19)
C2C N3C C4C 126.65(19)
C2C N3C H3C 114.0(17)
C4C N3C H3C 119.3(17)
O4C C4C N3C 120.4(2)
O4C C4C C5C 124.8(2)
N3C C4C C5C 114.83(19)
C6C C5C C4C 118.6(2)
C6C C5C H5C 120.7
C4C C5C H5C 120.7
C5C C6C N1C 123.8(2)
C5C C6C Cl6C 121.58(17)
N1C C6C Cl6C 114.57(16)
C2D N1D C6D 112.34(17)
N3D C2D N1D 130.68(19)
N3D C2D Cl2D 115.04(15)
N1D C2D Cl2D 114.29(15)
C2D N3D C4D 112.50(18)
N4D C4D N5D 119.15(18)
N4D C4D N3D 116.75(18)
N5D C4D N3D 124.10(18)
C4D N4D H41D 116.7(17)
C4D N4D H42D 118.9(17)
H41D N4D H42D 124(2)
C6D N5D C4D 116.11(18)
N6D C6D N5D 119.33(19)
N6D C6D N1D 116.42(18)
N5D C6D N1D 124.25(18)
C6D N6D H61D 118.2(19)
C6D N6D H62D 118.2(18)
H61D N6D H62D 122(3)
O1X C1X N2X 124.9(2)
O1X C1X H1X 117.5
N2X C1X H1X 117.5
C1X N2X C4X 121.5(2)
C1X N2X C3X 120.5(2)
C4X N2X C3X 117.9(2)
N2X C3X H3X1 109.5
N2X C3X H3X2 109.5
H3X1 C3X H3X2 109.5
N2X C3X H3X3 109.5
H3X1 C3X H3X3 109.5
H3X2 C3X H3X3 109.5
N2X C4X H4X1 109.5
N2X C4X H4X2 109.5
H4X1 C4X H4X2 109.5
N2X C4X H4X3 109.5
H4X1 C4X H4X3 109.5
H4X2 C4X H4X3 109.5
O1Y C1Y N2Y 125.6(2)
O1Y C1Y H1Y 117.2
N2Y C1Y H1Y 117.2
C1Y N2Y C3Y 122.0(2)
C1Y N2Y C4Y 120.4(2)
C3Y N2Y C4Y 117.6(2)
N2Y C3Y H3Y1 109.5
N2Y C3Y H3Y2 109.5
H3Y1 C3Y H3Y2 109.5
N2Y C3Y H3Y3 109.5
H3Y1 C3Y H3Y3 109.5
H3Y2 C3Y H3Y3 109.5
N2Y C4Y H4Y1 109.5
N2Y C4Y H4Y2 109.5
H4Y1 C4Y H4Y2 109.5
N2Y C4Y H4Y3 109.5
H4Y1 C4Y H4Y3 109.5
H4Y2 C4Y H4Y3 109.5

loop_
_geom_bond_atom_site_label_1
_geom_bond_atom_site_label_2
_geom_bond_distance
N1A C6A 1.358(3)
N1A C2A 1.372(3)
N1A H1A 0.872(10)
C2A O2A 1.227(3)
C2A N3A 1.361(3)
N3A C4A 1.385(3)
N3A H3A 0.869(17)
C4A O4A 1.224(3)
C4A C5A 1.445(3)
C5A C6A 1.333(3)
C5A H5A 0.9500
C6A Cl6A 1.714(2)
N1B C2B 1.307(3)
N1B C6B 1.362(3)
C2B N3B 1.313(3)
C2B Cl2B 1.745(2)
N3B C4B 1.365(3)
C4B N4B 1.332(3)
C4B N5B 1.341(3)
N4B H41B 0.879(10)
N4B H42B 0.878(10)
N5B C6B 1.341(3)
C6B N6B 1.319(3)
N6B H61B 0.878(10)
N6B H62B 0.872(10)
N1C C6C 1.357(3)
N1C C2C 1.384(3)
N1C H1C 0.876(17)
C2C O2C 1.219(3)
C2C N3C 1.367(3)
N3C C4C 1.383(3)
N3C H3C 0.883(17)
C4C O4C 1.223(3)
C4C C5C 1.442(3)
C5C C6C 1.336(3)
C5C H5C 0.9500
C6C Cl6C 1.718(2)
N1D C2D 1.311(3)
N1D C6D 1.372(3)
C2D N3D 1.309(3)
C2D Cl2D 1.745(2)
N3D C4D 1.371(3)
C4D N4D 1.319(3)
C4D N5D 1.341(3)
N4D H41D 0.873(10)
N4D H42D 0.877(10)
N5D C6D 1.338(3)
C6D N6D 1.325(3)
N6D H61D 0.874(10)
N6D H62D 0.885(10)
C1X O1X 1.242(3)
C1X N2X 1.323(3)
C1X H1X 0.9500
N2X C4X 1.442(3)
N2X C3X 1.447(3)
C3X H3X1 0.9800
C3X H3X2 0.9800
C3X H3X3 0.9800
C4X H4X1 0.9800
C4X H4X2 0.9800
C4X H4X3 0.9800
C1Y O1Y 1.240(3)
C1Y N2Y 1.326(3)
C1Y H1Y 0.9500
N2Y C3Y 1.445(3)
N2Y C4Y 1.460(3)
C3Y H3Y1 0.9800
C3Y H3Y2 0.9800
C3Y H3Y3 0.9800
C4Y H4Y1 0.9800
C4Y H4Y2 0.9800
C4Y H4Y3 0.9800

loop_
_geom_hbond_atom_site_label_D
_geom_hbond_atom_site_label_H
_geom_hbond_atom_site_label_A
_geom_hbond_site_symmetry_A
_geom_hbond_distance_DH
_geom_hbond_distance_HA
_geom_hbond_distance_DA
_geom_hbond_angle_DHA
N1A H1A O1X . 0.872(10) 1.811(10) 2.683(2) 179(3)
N3A H3A N5B . 0.869(17) 1.997(17) 2.866(2) 179(2)
N4B H41B N1D 1_655 0.879(10) 2.125(10) 3.003(3) 177(2)
N4B H42B O4A . 0.878(10) 2.074(11) 2.944(2) 171(2)
N6B H61B N3D . 0.878(10) 2.129(11) 3.002(3) 172(2)
N6B H62B O2A . 0.872(10) 2.027(11) 2.890(2) 170(2)
N1C H1C O1Y . 0.876(17) 1.841(17) 2.716(3) 177(3)
N3C H3C N5D . 0.883(17) 1.999(18) 2.881(3) 176(2)
N6D H61D N3B 1_455 0.874(10) 2.144(11) 3.017(3) 176(3)
N6D H62D O2C . 0.885(10) 2.042(10) 2.927(2) 180(3)
N4D H41D N1B . 0.873(10) 2.126(10) 2.998(3) 177(2)
N4D H42D O4C . 0.877(10) 2.061(10) 2.937(2) 178(2)
C1X H1X O2A . 0.95 2.47 3.234(3) 137.5
C1Y H1Y O2C . 0.95 2.46 3.244(3) 139.8

loop_
_geom_torsion_atom_site_label_1
_geom_torsion_atom_site_label_2
_geom_torsion_atom_site_label_3
_geom_torsion_atom_site_label_4
_geom_torsion
C6A N1A C2A O2A -177.9(2)
C6A N1A C2A N3A 1.8(3)
O2A C2A N3A C4A 177.0(2)
N1A C2A N3A C4A -2.7(3)
C2A N3A C4A O4A -179.4(2)
C2A N3A C4A C5A 1.8(3)
O4A C4A C5A C6A -178.8(2)
N3A C4A C5A C6A 0.0(3)
C4A C5A C6A N1A -0.7(3)
C4A C5A C6A Cl6A 177.37(17)
C2A N1A C6A C5A -0.2(3)
C2A N1A C6A Cl6A -178.45(16)
C6B N1B C2B N3B -0.9(3)
C6B N1B C2B Cl2B 179.78(14)
N1B C2B N3B C4B -0.1(3)
Cl2B C2B N3B C4B 179.25(14)
C2B N3B C4B N4B -179.67(19)
C2B N3B C4B N5B 0.7(3)
N4B C4B N5B C6B -179.81(19)
N3B C4B N5B C6B -0.2(3)
C4B N5B C6B N6B 179.48(19)
C4B N5B C6B N1B -1.0(3)
C2B N1B C6B N6B -179.02(19)
C2B N1B C6B N5B 1.4(3)
C6C N1C C2C O2C -179.0(2)
C6C N1C C2C N3C 1.5(3)
O2C C2C N3C C4C -179.7(2)
N1C C2C N3C C4C -0.3(3)
C2C N3C C4C O4C 179.6(2)
C2C N3C C4C C5C -0.6(3)
O4C C4C C5C C6C 180.0(2)
N3C C4C C5C C6C 0.2(3)
C4C C5C C6C N1C 1.1(4)
C4C C5C C6C Cl6C -177.92(17)
C2C N1C C6C C5C -2.0(4)
C2C N1C C6C Cl6C 177.05(17)
C6D N1D C2D N3D 1.6(3)
C6D N1D C2D Cl2D -178.51(15)
N1D C2D N3D C4D -1.2(3)
Cl2D C2D N3D C4D 178.84(14)
C2D N3D C4D N4D 179.65(18)
C2D N3D C4D N5D 0.1(3)
N4D C4D N5D C6D -179.07(19)
N3D C4D N5D C6D 0.5(3)
C4D N5D C6D N6D 179.19(19)
C4D N5D C6D N1D -0.1(3)
C2D N1D C6D N6D 179.90(19)
C2D N1D C6D N5D -0.8(3)
O1X C1X N2X C4X 178.1(2)
O1X C1X N2X C3X 2.3(4)
O1Y C1Y N2Y C3Y -179.6(3)
O1Y C1Y N2Y C4Y -2.0(4)
